data_4085683
loop_
_publ_author_name
'Burns, Christopher T.'
'Shang, Suisheng'
'Mashuta, Mark S.'

_publ_section_title
;
 Synthesis and Reactivity of Neutral Palladium(II) Alkyl Complexes that
 Contain Phosphinimine-Arenesulfonate Ligands
;
_journal_issue 10
_journal_name_full Organometallics
_journal_page_first 1844
_journal_paper_doi 10.1021/om501262r
_journal_volume 34
_journal_year 2015
_chemical_formula_moiety
;
C34 H20 N2 O3 P Pd S, C6, 0.5(C6 H6) 
;
_chemical_formula_sum 'C43 H23 N2 O3 P Pd S'
_chemical_formula_weight 785.06
_chemical_name_common
; 
 K^3^(2-triphenylphosphinimine-5-methylbenzenesulfonate)
 palladium(4-tbutylpyridine) 
;
_chemical_name_systematic
; 
 K^3^(2-triphenylphosphinimine-5-methylbenzenesulfonate)
 palladium(4-tbutylpyridine) 
;
_space_group_IT_number 2
_symmetry_cell_setting triclinic
_symmetry_space_group_name_Hall '-P 1'
_symmetry_space_group_name_H-M 'P -1'
_atom_sites_solution_hydrogens geom
_atom_sites_solution_primary direct
_atom_sites_solution_secondary difmap
_audit_creation_method
;
 <i>CrysAlis PRO</i> (Agilent, 2013) 
;
_audit_update_record
;
Nov_8_2013 text and data added by Mark S. Mashuta
Dec_9_2014 text and data added by Mark S. Mashuta
;
_cell_angle_alpha 87.010(6)
_cell_angle_beta 87.005(6)
_cell_angle_gamma 69.223(6)
_cell_formula_units_Z 2
_cell_length_a 9.3572(6)
_cell_length_b 11.8341(8)
_cell_length_c 18.5228(14)
_cell_measurement_reflns_used 9784
_cell_measurement_temperature 99.95(10)
_cell_measurement_theta_max 27.5006
_cell_measurement_theta_min 3.2582
_cell_volume 1913.9(2)
_computing_cell_refinement '<i>CrysAlis PRO</i> (Agilent, 2013)'
_computing_data_collection '<i>CrysAlis PRO</i> (Agilent, 2013)'
_computing_data_reduction '<i>CrysAlis PRO</i> (Agilent, 2013)'
_computing_molecular_graphics 'ORTEP-3 (Farrugia, 1997) and Mercury (Macrae<i>et al.</i>, 2006)'
_computing_publication_material 'PLATON (Spek, 2009)'
_computing_structure_refinement '<i>SHELXL-97</i> (Sheldrick, 2008)'
_computing_structure_solution '<i>SHELXS-97</i> (Sheldrick, 2008)'
_diffrn_ambient_temperature 99.95(10)
_diffrn_detector_area_resol_mean 10.2836
_diffrn_measured_fraction_theta_full 0.998
_diffrn_measured_fraction_theta_max 0.998
_diffrn_measurement_details
;
  1 omega  -10.00   16.00   1.0000   50.0000
omega____ theta____ kappa____ phi______ frames
    -       13.7418   57.0000    0.0000 26

  2 omega  -12.00   88.00   1.0000   50.0000
omega____ theta____ kappa____ phi______ frames
    -       13.7418   77.0000 -150.0000 100

  3 omega  -55.00   43.00   1.0000   50.0000
omega____ theta____ kappa____ phi______ frames
    -       13.7418  -57.0000  -30.0000 98

  4 omega  -43.00   46.00   1.0000   50.0000
omega____ theta____ kappa____ phi______ frames
    -       13.7418  -77.0000   90.0000 89

  5 omega  -43.00   45.00   1.0000   50.0000
omega____ theta____ kappa____ phi______ frames
    -      -13.4293   57.0000  -60.0000 88

  6 omega  -20.00   92.00   1.0000   50.0000
omega____ theta____ kappa____ phi______ frames
    -       13.7418   77.0000   30.0000 112

  7 omega  -60.00   43.00   1.0000   50.0000
omega____ theta____ kappa____ phi______ frames
    -       13.7418  -57.0000 -150.0000 103

;
_diffrn_measurement_device_type 'Xcalibur Gemini'
_diffrn_measurement_method '\w scans'
_diffrn_orient_matrix_UB_11 -0.0201116000
_diffrn_orient_matrix_UB_12 -0.0219740000
_diffrn_orient_matrix_UB_13 -0.0313936000
_diffrn_orient_matrix_UB_21 0.0354241000
_diffrn_orient_matrix_UB_22 0.0340947000
_diffrn_orient_matrix_UB_23 -0.0220559000
_diffrn_orient_matrix_UB_31 0.0701593000
_diffrn_orient_matrix_UB_32 -0.0496948000
_diffrn_orient_matrix_UB_33 0.0005339000
_diffrn_radiation_monochromator graphite
_diffrn_radiation_source 'fine-focus sealed tube'
_diffrn_radiation_type MoK\a
_diffrn_radiation_wavelength 0.71073
_diffrn_reflns_av_R_equivalents 0.0622
_diffrn_reflns_av_sigmaI/netI 0.0719
_diffrn_reflns_limit_h_max 12
_diffrn_reflns_limit_h_min -12
_diffrn_reflns_limit_k_max 15
_diffrn_reflns_limit_k_min -15
_diffrn_reflns_limit_l_max 24
_diffrn_reflns_limit_l_min -24
_diffrn_reflns_number 30705
_diffrn_reflns_theta_full 27.56
_diffrn_reflns_theta_max 27.56
_diffrn_reflns_theta_min 3.26
_exptl_absorpt_coefficient_mu 0.622
_exptl_absorpt_correction_T_max 1.000
_exptl_absorpt_correction_T_min 0.888
_exptl_absorpt_correction_type multi-scan
_exptl_absorpt_process_details
;
CrysAlisPro, Agilent Technologies,
Version 1.171.35.21 (release 20-01-2012 CrysAlis171 .NET)
(compiled Jan 23 2012,18:06:46)
Empirical absorption correction using spherical harmonics,
 implemented in SCALE3 ABSPACK scaling algorithm.
;
_exptl_crystal_colour colorless
_exptl_crystal_density_diffrn 1.362
_exptl_crystal_density_method 'not measured'
_exptl_crystal_description plate
_exptl_crystal_F_000 792
_exptl_crystal_size_max 0.21
_exptl_crystal_size_mid 0.05
_exptl_crystal_size_min 0.01
_refine_diff_density_max 1.510
_refine_diff_density_min -1.186
_refine_diff_density_rms 0.111
_refine_ls_extinction_method none
_refine_ls_goodness_of_fit_ref 1.084
_refine_ls_hydrogen_treatment constr
_refine_ls_matrix_type full
_refine_ls_number_parameters 410
_refine_ls_number_reflns 8824
_refine_ls_number_restraints 6
_refine_ls_restrained_S_all 1.091
_refine_ls_R_factor_all 0.0694
_refine_ls_R_factor_gt 0.0502
_refine_ls_shift/su_max 0.001
_refine_ls_shift/su_mean 0.000
_refine_ls_structure_factor_coef Fsqd
_refine_ls_weighting_details 'calc w=1/[\s^2^(Fo^2^)+(0.0314P)^2^+3.4847P] where P=(Fo^2^+2Fc^2^)/3'
_refine_ls_weighting_scheme calc
_refine_ls_wR_factor_gt 0.1071
_refine_ls_wR_factor_ref 0.1151
_reflns_number_gt 6946
_reflns_number_total 8824
_reflns_threshold_expression I>2\s(I)
_cod_data_source_file om501262r_si_001.cif
_cod_data_source_block 6a
_cod_depositor_comments 'Adding full bibliography for 4085682--4085683.cif.'
_cod_database_code 4085683

loop_
_symmetry_equiv_pos_as_xyz
'x, y, z'
'-x, -y, -z'

loop_
_atom_site_label
_atom_site_type_symbol
_atom_site_fract_x
_atom_site_fract_y
_atom_site_fract_z
_atom_site_U_iso_or_equiv
_atom_site_adp_type
_atom_site_occupancy
_atom_site_symmetry_multiplicity
_atom_site_calc_flag
_atom_site_refinement_flags
Pd1 Pd 0.67820(3) 0.68017(2) 0.741164(15) 0.01739(9) Uani 1 1 d .
S1 S 0.90661(12) 0.43561(8) 0.72061(5) 0.0271(2) Uani 1 1 d .
P1 P 0.81263(10) 0.79677(7) 0.84756(5) 0.01414(18) Uani 1 1 d .
O1 O 0.8246(3) 0.5447(2) 0.67525(14) 0.0281(6) Uani 1 1 d .
O2 O 0.8057(3) 0.4083(2) 0.77524(15) 0.0312(7) Uani 1 1 d .
O3 O 0.9931(4) 0.3365(2) 0.67577(16) 0.0397(8) Uani 1 1 d .
N1 N 0.8551(3) 0.6719(2) 0.80517(15) 0.0157(6) Uani 1 1 d .
N2 N 0.5092(4) 0.6827(3) 0.67652(16) 0.0222(7) Uani 1 1 d .
C1 C 1.0424(4) 0.4757(3) 0.76642(19) 0.0199(8) Uani 1 1 d .
C2 C 1.1906(5) 0.3917(3) 0.7665(2) 0.0271(9) Uani 1 1 d .
H2 H 1.2114 0.3198 0.7429 0.033 Uiso 1 1 calc R
C3 C 1.3078(4) 0.4102(3) 0.8001(2) 0.0247(8) Uani 1 1 d .
C4 C 1.2749(4) 0.5200(3) 0.8319(2) 0.0249(8) Uani 1 1 d .
H4 H 1.3522 0.5363 0.8539 0.030 Uiso 1 1 calc R
C5 C 1.1288(4) 0.6062(3) 0.8315(2) 0.0201(8) Uani 1 1 d .
H5 H 1.1115 0.6799 0.8524 0.024 Uiso 1 1 calc R
C6 C 1.0063(4) 0.5867(3) 0.80104(18) 0.0165(7) Uani 1 1 d .
C7 C 1.4665(5) 0.3151(4) 0.8015(3) 0.0404(11) Uani 1 1 d .
H7A H 1.4727 0.2603 0.8423 0.061 Uiso 1 1 calc R
H7B H 1.5405 0.3535 0.8053 0.061 Uiso 1 1 calc R
H7C H 1.4872 0.2711 0.7577 0.061 Uiso 1 1 calc R
C8 C 0.8826(4) 0.7776(3) 0.93831(18) 0.0147(7) Uani 1 1 d .
C9 C 0.8564(4) 0.6871(3) 0.98227(19) 0.0218(8) Uani 1 1 d .
H9 H 0.8030 0.6418 0.9650 0.026 Uiso 1 1 calc R
C10 C 0.9102(4) 0.6648(3) 1.0517(2) 0.0223(4) Uani 1 1 d .
H10 H 0.8936 0.6040 1.0810 0.027 Uiso 1 1 calc R
C11 C 0.9886(4) 0.7329(3) 1.0778(2) 0.0223(4) Uani 1 1 d .
H11 H 1.0242 0.7180 1.1246 0.027 Uiso 1 1 calc R
C12 C 1.0139(4) 0.8228(3) 1.0343(2) 0.0223(4) Uani 1 1 d .
H12 H 1.0663 0.8687 1.0519 0.027 Uiso 1 1 calc R
C13 C 0.9611(4) 0.8451(3) 0.9642(2) 0.0223(4) Uani 1 1 d .
H13 H 0.9788 0.9054 0.9348 0.027 Uiso 1 1 calc R
C14 C 0.8757(4) 0.9076(3) 0.79901(18) 0.0157(7) Uani 1 1 d .
C15 C 0.8177(4) 1.0285(3) 0.8182(2) 0.0193(7) Uani 1 1 d .
H15 H 0.7496 1.0515 0.8577 0.023 Uiso 1 1 calc R
C16 C 0.8612(4) 1.1143(3) 0.7786(2) 0.0229(8) Uani 1 1 d .
H16 H 0.8236 1.1946 0.7919 0.027 Uiso 1 1 calc R
C17 C 0.9608(4) 1.0802(3) 0.7193(2) 0.0291(9) Uani 1 1 d .
H17 H 0.9894 1.1379 0.6926 0.035 Uiso 1 1 calc R
C18 C 1.0181(5) 0.9609(4) 0.6995(2) 0.0292(9) Uani 1 1 d .
H18 H 1.0856 0.9386 0.6597 0.035 Uiso 1 1 calc R
C19 C 0.9751(4) 0.8742(3) 0.7388(2) 0.0215(8) Uani 1 1 d .
H19 H 1.0125 0.7941 0.7251 0.026 Uiso 1 1 calc R
C20 C 0.6091(4) 0.8532(3) 0.85312(19) 0.0180(7) Uani 1 1 d .
C21 C 0.5254(4) 0.9407(4) 0.9021(2) 0.0307(5) Uani 1 1 d .
H21 H 0.5755 0.9699 0.9346 0.037 Uiso 1 1 calc R
C22 C 0.3681(4) 0.9832(4) 0.9018(2) 0.0307(5) Uani 1 1 d .
H22 H 0.3107 1.0425 0.9333 0.037 Uiso 1 1 calc R
C23 C 0.2961(5) 0.9365(4) 0.8537(2) 0.0307(5) Uani 1 1 d .
H23 H 0.1899 0.9654 0.8531 0.037 Uiso 1 1 calc R
C24 C 0.3797(4) 0.8475(4) 0.8067(2) 0.0307(5) Uani 1 1 d .
H24 H 0.3286 0.8157 0.7764 0.037 Uiso 1 1 calc R
C25 C 0.5406(4) 0.8046(3) 0.80407(19) 0.0201(8) Uani 1 1 d .
C26A C 0.4683(13) 0.5808(8) 0.6786(6) 0.0262(12) Uani 0.60 1 d P
C27A C 0.3624(11) 0.5713(8) 0.6330(6) 0.0262(12) Uani 0.60 1 d P
C26B C 0.4379(18) 0.6085(12) 0.6864(9) 0.0260(18) Uani 0.40 1 d P
C27B C 0.3275(17) 0.6007(12) 0.6402(9) 0.0260(18) Uani 0.40 1 d P
C28 C 0.2952(6) 0.6665(4) 0.5806(2) 0.0390(11) Uani 1 1 d .
C29A C 0.3254(9) 0.7684(6) 0.5839(4) 0.0262(12) Uani 0.60 1 d P
C30A C 0.4318(9) 0.7750(7) 0.6313(4) 0.0262(12) Uani 0.60 1 d P
C29B C 0.3942(13) 0.7436(10) 0.5622(6) 0.0260(18) Uani 0.40 1 d P
C30B C 0.4953(13) 0.7511(10) 0.6128(6) 0.0260(18) Uani 0.40 1 d P
C31 C 0.1796(7) 0.6548(5) 0.5280(3) 0.0579(16) Uani 1 1 d D
C32A C 0.2514(9) 0.5542(8) 0.4823(5) 0.0609(13) Uani 0.70 1 d PD
C33A C 0.0430(9) 0.6229(8) 0.5768(4) 0.0609(13) Uani 0.70 1 d PD
C34A C 0.0800(9) 0.7751(8) 0.4949(4) 0.0609(13) Uani 0.70 1 d PD
C32B C 0.2136(18) 0.5177(11) 0.5156(9) 0.036(3) Uiso 0.30 1 d PD
C33B C 0.0263(17) 0.7196(16) 0.5552(10) 0.053(4) Uiso 0.30 1 d PD
C34B C 0.215(3) 0.711(2) 0.4521(10) 0.081(7) Uiso 0.30 1 d PD
C35 C 0.4942(6) 0.6115(4) 0.9737(3) 0.0447(13) Uani 1 1 d .
H35 H 0.4898 0.6876 0.9560 0.054 Uiso 1 1 calc R
C36 C 0.5954(5) 0.5100(5) 0.9430(3) 0.0434(8) Uani 1 1 d .
H36 H 0.6598 0.5168 0.9044 0.052 Uiso 1 1 calc R
C37 C 0.6011(5) 0.3990(5) 0.9692(3) 0.0434(8) Uani 1 1 d .
H37 H 0.6698 0.3298 0.9484 0.052 Uiso 1 1 calc R
C41 C 0.4935(13) 0.2282(11) 0.5900(6) 0.0566(10) Uani 0.50 1 d P
C42 C 0.6042(13) 0.1275(11) 0.6277(6) 0.0566(10) Uani 0.50 1 d P
C43 C 0.5518(17) 0.0438(13) 0.6687(7) 0.0566(10) Uani 0.50 1 d P
C44 C 0.3934(15) 0.0657(12) 0.6669(7) 0.0566(10) Uani 0.50 1 d P
C45 C 0.3157(6) 0.1332(5) 0.6287(3) 0.0566(10) Uani 1 1 d .
C40 C 0.3429(13) 0.2348(11) 0.5927(6) 0.0566(10) Uani 0.50 1 d P
C51 C 0.5062(15) 0.0176(10) 0.5282(6) 0.0561(14) Uani 0.50 1 d P
C52 C 0.6239(14) -0.0143(9) 0.5718(6) 0.0561(14) Uani 0.50 1 d P
C50 C 0.3635(14) 0.0831(9) 0.5514(6) 0.0561(14) Uani 0.50 1 d P
C53 C 0.6018(15) 0.0197(11) 0.6451(7) 0.0561(14) Uani 0.50 1 d P
C54 C 0.4590(19) 0.0698(11) 0.6725(7) 0.0561(14) Uani 0.50 1 d P

loop_
_atom_site_aniso_label
_atom_site_aniso_U_11
_atom_site_aniso_U_22
_atom_site_aniso_U_33
_atom_site_aniso_U_23
_atom_site_aniso_U_13
_atom_site_aniso_U_12
Pd1 0.02419(16) 0.01677(14) 0.01544(14) 0.00133(10) -0.00729(11) -0.01179(11)
S1 0.0442(6) 0.0126(4) 0.0242(5) -0.0014(4) -0.0186(4) -0.0069(4)
P1 0.0135(4) 0.0141(4) 0.0162(4) -0.0024(3) -0.0025(3) -0.0061(3)
O1 0.0451(17) 0.0153(12) 0.0200(14) -0.0018(10) -0.0158(12) -0.0037(11)
O2 0.0443(18) 0.0194(13) 0.0355(16) 0.0070(12) -0.0201(14) -0.0167(12)
O3 0.062(2) 0.0162(13) 0.0352(17) -0.0106(12) -0.0229(15) -0.0019(13)
N1 0.0174(15) 0.0147(14) 0.0167(15) -0.0024(11) -0.0030(12) -0.0073(11)
N2 0.0304(18) 0.0211(15) 0.0206(16) 0.0013(13) -0.0095(14) -0.0147(13)
C1 0.031(2) 0.0129(16) 0.0150(17) 0.0000(13) -0.0044(15) -0.0062(14)
C2 0.040(2) 0.0150(17) 0.022(2) -0.0040(15) -0.0045(17) -0.0030(16)
C3 0.026(2) 0.0189(18) 0.023(2) -0.0018(15) 0.0002(16) 0.0003(15)
C4 0.021(2) 0.0216(18) 0.032(2) -0.0055(16) 0.0005(16) -0.0067(15)
C5 0.0182(19) 0.0157(16) 0.026(2) -0.0052(14) 0.0024(15) -0.0058(14)
C6 0.0221(19) 0.0134(16) 0.0146(17) -0.0005(13) -0.0009(14) -0.0070(14)
C7 0.035(3) 0.030(2) 0.043(3) -0.013(2) -0.006(2) 0.0070(19)
C8 0.0114(17) 0.0152(16) 0.0159(17) -0.0024(13) -0.0030(13) -0.0019(13)
C9 0.024(2) 0.0259(19) 0.0215(19) -0.0015(15) -0.0053(16) -0.0157(16)
C10 0.0232(10) 0.0217(9) 0.0228(10) -0.0011(7) -0.0064(8) -0.0082(8)
C11 0.0232(10) 0.0217(9) 0.0228(10) -0.0011(7) -0.0064(8) -0.0082(8)
C12 0.0232(10) 0.0217(9) 0.0228(10) -0.0011(7) -0.0064(8) -0.0082(8)
C13 0.0232(10) 0.0217(9) 0.0228(10) -0.0011(7) -0.0064(8) -0.0082(8)
C14 0.0135(17) 0.0164(16) 0.0189(18) 0.0006(13) -0.0047(14) -0.0068(13)
C15 0.0201(19) 0.0146(16) 0.0231(19) -0.0021(14) -0.0043(15) -0.0054(14)
C16 0.021(2) 0.0159(17) 0.034(2) 0.0011(15) -0.0101(17) -0.0081(15)
C17 0.025(2) 0.025(2) 0.041(2) 0.0089(17) -0.0039(18) -0.0133(16)
C18 0.025(2) 0.032(2) 0.032(2) 0.0016(17) 0.0070(18) -0.0130(17)
C19 0.023(2) 0.0183(17) 0.025(2) -0.0029(15) -0.0004(16) -0.0093(15)
C20 0.0132(17) 0.0212(17) 0.0195(18) 0.0016(14) -0.0019(14) -0.0061(14)
C21 0.0188(10) 0.0485(13) 0.0220(10) -0.0032(9) -0.0024(8) -0.0081(9)
C22 0.0188(10) 0.0485(13) 0.0220(10) -0.0032(9) -0.0024(8) -0.0081(9)
C23 0.0188(10) 0.0485(13) 0.0220(10) -0.0032(9) -0.0024(8) -0.0081(9)
C24 0.0188(10) 0.0485(13) 0.0220(10) -0.0032(9) -0.0024(8) -0.0081(9)
C25 0.0187(19) 0.0291(19) 0.0151(18) 0.0034(15) -0.0023(15) -0.0120(15)
C26A 0.028(3) 0.031(2) 0.026(2) 0.003(2) -0.008(2) -0.017(2)
C27A 0.028(3) 0.031(2) 0.026(2) 0.003(2) -0.008(2) -0.017(2)
C26B 0.023(4) 0.034(4) 0.024(4) 0.007(3) -0.014(3) -0.012(3)
C27B 0.023(4) 0.034(4) 0.024(4) 0.007(3) -0.014(3) -0.012(3)
C28 0.054(3) 0.034(2) 0.037(3) 0.0039(19) -0.025(2) -0.023(2)
C29A 0.028(3) 0.031(2) 0.026(2) 0.003(2) -0.008(2) -0.017(2)
C30A 0.028(3) 0.031(2) 0.026(2) 0.003(2) -0.008(2) -0.017(2)
C29B 0.023(4) 0.034(4) 0.024(4) 0.007(3) -0.014(3) -0.012(3)
C30B 0.023(4) 0.034(4) 0.024(4) 0.007(3) -0.014(3) -0.012(3)
C31 0.085(4) 0.051(3) 0.055(3) 0.012(3) -0.049(3) -0.041(3)
C32A 0.051(3) 0.083(4) 0.058(3) -0.013(3) -0.020(2) -0.031(3)
C33A 0.051(3) 0.083(4) 0.058(3) -0.013(3) -0.020(2) -0.031(3)
C34A 0.051(3) 0.083(4) 0.058(3) -0.013(3) -0.020(2) -0.031(3)
C35 0.055(3) 0.038(2) 0.054(3) 0.017(2) -0.035(3) -0.031(2)
C36 0.0305(17) 0.058(2) 0.048(2) -0.0168(18) -0.0020(15) -0.0220(17)
C37 0.0305(17) 0.058(2) 0.048(2) -0.0168(18) -0.0020(15) -0.0220(17)
C41 0.052(2) 0.069(3) 0.058(3) 0.0007(19) -0.0004(18) -0.033(2)
C42 0.052(2) 0.069(3) 0.058(3) 0.0007(19) -0.0004(18) -0.033(2)
C43 0.052(2) 0.069(3) 0.058(3) 0.0007(19) -0.0004(18) -0.033(2)
C44 0.052(2) 0.069(3) 0.058(3) 0.0007(19) -0.0004(18) -0.033(2)
C45 0.052(2) 0.069(3) 0.058(3) 0.0007(19) -0.0004(18) -0.033(2)
C40 0.052(2) 0.069(3) 0.058(3) 0.0007(19) -0.0004(18) -0.033(2)
C51 0.078(4) 0.043(3) 0.059(3) 0.013(2) -0.015(3) -0.036(3)
C52 0.078(4) 0.043(3) 0.059(3) 0.013(2) -0.015(3) -0.036(3)
C50 0.078(4) 0.043(3) 0.059(3) 0.013(2) -0.015(3) -0.036(3)
C53 0.078(4) 0.043(3) 0.059(3) 0.013(2) -0.015(3) -0.036(3)
C54 0.078(4) 0.043(3) 0.059(3) 0.013(2) -0.015(3) -0.036(3)

loop_
_atom_type_symbol
_atom_type_description
_atom_type_scat_dispersion_real
_atom_type_scat_dispersion_imag
_atom_type_scat_source
C C 0.0033 0.0016 'International Tables Vol C Tables 4.2.6.8 and 6.1.1.4'
H H 0.0000 0.0000 'International Tables Vol C Tables 4.2.6.8 and 6.1.1.4'
N N 0.0061 0.0033 'International Tables Vol C Tables 4.2.6.8 and 6.1.1.4'
O O 0.0106 0.0060 'International Tables Vol C Tables 4.2.6.8 and 6.1.1.4'
P P 0.1023 0.0942 'International Tables Vol C Tables 4.2.6.8 and 6.1.1.4'
S S 0.1246 0.1234 'International Tables Vol C Tables 4.2.6.8 and 6.1.1.4'
Pd Pd -0.9988 1.0072 'International Tables Vol C Tables 4.2.6.8 and 6.1.1.4'

loop_
_geom_angle_atom_site_label_1
_geom_angle_atom_site_label_2
_geom_angle_atom_site_label_3
_geom_angle
_geom_angle_site_symmetry_1
_geom_angle_site_symmetry_3
C25 Pd1 N2 93.76(14) . .
C25 Pd1 N1 88.28(13) . .
N2 Pd1 N1 177.91(12) . .
C25 Pd1 O1 178.93(13) . .
N2 Pd1 O1 86.28(11) . .
N1 Pd1 O1 91.68(10) . .
O3 S1 O2 115.18(18) . .
O3 S1 O1 110.60(16) . .
O2 S1 O1 111.86(17) . .
O3 S1 C1 106.33(18) . .
O2 S1 C1 107.27(16) . .
O1 S1 C1 104.86(16) . .
N1 P1 C20 103.77(16) . .
N1 P1 C14 113.16(16) . .
C20 P1 C14 108.51(16) . .
N1 P1 C8 114.40(15) . .
C20 P1 C8 108.51(16) . .
C14 P1 C8 108.19(16) . .
S1 O1 Pd1 109.73(15) . .
C6 N1 P1 121.9(2) . .
C6 N1 Pd1 126.3(2) . .
P1 N1 Pd1 110.00(15) . .
C26B N2 C30A 110.0(8) . .
C26B N2 C30B 120.3(9) . .
C30A N2 C30B 27.4(5) . .
C26B N2 C26A 15.7(9) . .
C30A N2 C26A 116.7(6) . .
C30B N2 C26A 119.0(8) . .
C26B N2 Pd1 122.1(8) . .
C30A N2 Pd1 125.9(4) . .
C30B N2 Pd1 116.3(5) . .
C26A N2 Pd1 117.4(5) . .
C2 C1 C6 120.4(3) . .
C2 C1 S1 116.3(3) . .
C6 C1 S1 123.3(3) . .
C3 C2 C1 122.8(3) . .
C3 C2 H2 118.6 . .
C1 C2 H2 118.6 . .
C2 C3 C4 117.2(3) . .
C2 C3 C7 121.5(3) . .
C4 C3 C7 121.2(4) . .
C3 C4 C5 121.1(4) . .
C3 C4 H4 119.5 . .
C5 C4 H4 119.5 . .
C4 C5 C6 122.6(3) . .
C4 C5 H5 118.7 . .
C6 C5 H5 118.7 . .
C5 C6 C1 115.7(3) . .
C5 C6 N1 122.3(3) . .
C1 C6 N1 121.9(3) . .
C3 C7 H7A 109.5 . .
C3 C7 H7B 109.5 . .
H7A C7 H7B 109.5 . .
C3 C7 H7C 109.5 . .
H7A C7 H7C 109.5 . .
H7B C7 H7C 109.5 . .
C13 C8 C9 120.0(3) . .
C13 C8 P1 123.5(3) . .
C9 C8 P1 116.5(3) . .
C10 C9 C8 119.9(3) . .
C10 C9 H9 120.1 . .
C8 C9 H9 120.1 . .
C11 C10 C9 120.2(4) . .
C11 C10 H10 119.9 . .
C9 C10 H10 119.9 . .
C12 C11 C10 119.9(3) . .
C12 C11 H11 120.0 . .
C10 C11 H11 120.0 . .
C11 C12 C13 120.2(4) . .
C11 C12 H12 119.9 . .
C13 C12 H12 119.9 . .
C8 C13 C12 119.8(4) . .
C8 C13 H13 120.1 . .
C12 C13 H13 120.1 . .
C19 C14 C15 119.6(3) . .
C19 C14 P1 119.7(3) . .
C15 C14 P1 120.5(3) . .
C16 C15 C14 120.2(3) . .
C16 C15 H15 119.9 . .
C14 C15 H15 119.9 . .
C17 C16 C15 119.8(3) . .
C17 C16 H16 120.1 . .
C15 C16 H16 120.1 . .
C16 C17 C18 120.5(4) . .
C16 C17 H17 119.8 . .
C18 C17 H17 119.8 . .
C17 C18 C19 120.1(4) . .
C17 C18 H18 119.9 . .
C19 C18 H18 119.9 . .
C18 C19 C14 119.7(3) . .
C18 C19 H19 120.1 . .
C14 C19 H19 120.1 . .
C25 C20 C21 123.0(3) . .
C25 C20 P1 114.6(3) . .
C21 C20 P1 122.4(3) . .
C22 C21 C20 119.3(4) . .
C22 C21 H21 120.4 . .
C20 C21 H21 120.4 . .
C21 C22 C23 119.2(4) . .
C21 C22 H22 120.4 . .
C23 C22 H22 120.4 . .
C24 C23 C22 121.2(4) . .
C24 C23 H23 119.4 . .
C22 C23 H23 119.4 . .
C23 C24 C25 121.1(4) . .
C23 C24 H24 119.4 . .
C25 C24 H24 119.4 . .
C20 C25 C24 116.1(3) . .
C20 C25 Pd1 116.8(3) . .
C24 C25 Pd1 127.0(3) . .
C27A C26A N2 121.4(8) . .
C26A C27A C28 119.8(7) . .
N2 C26B C27B 124.4(12) . .
C28 C27B C26B 121.4(12) . .
C27B C28 C29A 112.0(8) . .
C27B C28 C27A 16.2(8) . .
C29A C28 C27A 117.7(6) . .
C27B C28 C29B 115.3(8) . .
C29A C28 C29B 27.9(4) . .
C27A C28 C29B 112.5(7) . .
C27B C28 C31 121.8(8) . .
C29A C28 C31 121.9(5) . .
C27A C28 C31 120.0(6) . .
C29B C28 C31 122.5(5) . .
C28 C29A C30A 120.3(6) . .
N2 C30A C29A 123.5(6) . .
C30B C29B C28 119.4(8) . .
N2 C30B C29B 118.5(9) . .
C32A C31 C33B 136.3(9) . .
C32A C31 C34A 119.6(6) . .
C33B C31 C34A 57.5(8) . .
C32A C31 C28 110.3(5) . .
C33B C31 C28 109.2(9) . .
C34A C31 C28 113.2(4) . .
C32A C31 C32B 33.2(6) . .
C33B C31 C32B 114.3(10) . .
C34A C31 C32B 136.9(7) . .
C28 C31 C32B 109.3(7) . .
C32A C31 C34B 73.8(10) . .
C33B C31 C34B 111.7(12) . .
C34A C31 C34B 55.3(9) . .
C28 C31 C34B 106.3(10) . .
C32B C31 C34B 105.8(11) . .
C32A C31 C33A 106.4(6) . .
C33B C31 C33A 42.7(8) . .
C34A C31 C33A 97.8(6) . .
C28 C31 C33A 107.9(4) . .
C32B C31 C33A 75.6(7) . .
C34B C31 C33A 143.0(10) . .
C36 C35 C37 120.0(4) . 2_667
C36 C35 H35 120.0 . .
C37 C35 H35 120.0 2_667 .
C37 C36 C35 119.6(5) . .
C37 C36 H36 120.2 . .
C35 C36 H36 120.2 . .
C36 C37 C35 120.4(5) . 2_667
C36 C37 H37 119.8 . .
C35 C37 H37 119.8 2_667 .
C40 C41 C42 118.1(10) . .
C43 C42 C41 118.6(11) . .
C44 C43 C42 115.8(12) . .
C45 C44 C43 123.2(12) . .
C44 C45 C40 126.3(9) . .
C44 C45 C54 21.8(7) . .
C40 C45 C54 104.6(7) . .
C44 C45 C50 106.5(9) . .
C40 C45 C50 80.1(6) . .
C54 C45 C50 103.7(8) . .
C41 C40 C45 115.1(10) . .
C51 C51 C52 131.0(18) 2_656 .
C51 C51 C50 106.0(16) 2_656 .
C52 C51 C50 121.7(11) . .
C51 C51 C50 40.0(11) 2_656 2_656
C52 C51 C50 91.7(10) . 2_656
C50 C51 C50 146.0(8) . 2_656
C51 C52 C53 120.6(12) . .
C51 C50 C45 125.9(10) . .
C51 C50 C51 34.0(8) . 2_656
C45 C50 C51 158.8(9) . 2_656
C54 C53 C52 119.0(12) . .
C53 C54 C45 125.9(11) . .

loop_
_geom_bond_atom_site_label_1
_geom_bond_atom_site_label_2
_geom_bond_distance
_geom_bond_site_symmetry_2
Pd1 C25 1.965(4) .
Pd1 N2 2.024(3) .
Pd1 N1 2.057(3) .
Pd1 O1 2.100(3) .
S1 O3 1.442(3) .
S1 O2 1.450(3) .
S1 O1 1.488(3) .
S1 C1 1.772(4) .
P1 N1 1.622(3) .
P1 C20 1.779(3) .
P1 C14 1.803(4) .
P1 C8 1.810(3) .
N1 C6 1.417(4) .
N2 C26B 1.279(18) .
N2 C30A 1.351(8) .
N2 C30B 1.382(11) .
N2 C26A 1.386(11) .
C1 C2 1.391(5) .
C1 C6 1.415(5) .
C2 C3 1.376(6) .
C2 H2 0.9300 .
C3 C4 1.380(5) .
C3 C7 1.513(5) .
C4 C5 1.386(5) .
C4 H4 0.9300 .
C5 C6 1.397(5) .
C5 H5 0.9300 .
C7 H7A 0.9600 .
C7 H7B 0.9600 .
C7 H7C 0.9600 .
C8 C13 1.379(5) .
C8 C9 1.394(5) .
C9 C10 1.384(5) .
C9 H9 0.9300 .
C10 C11 1.384(5) .
C10 H10 0.9300 .
C11 C12 1.381(5) .
C11 H11 0.9300 .
C12 C13 1.393(5) .
C12 H12 0.9300 .
C13 H13 0.9300 .
C14 C19 1.393(5) .
C14 C15 1.396(5) .
C15 C16 1.385(5) .
C15 H15 0.9300 .
C16 C17 1.383(6) .
C16 H16 0.9300 .
C17 C18 1.384(5) .
C17 H17 0.9300 .
C18 C19 1.389(5) .
C18 H18 0.9300 .
C19 H19 0.9300 .
C20 C25 1.395(5) .
C20 C21 1.400(5) .
C21 C22 1.377(5) .
C21 H21 0.9300 .
C22 C23 1.389(6) .
C22 H22 0.9300 .
C23 C24 1.385(5) .
C23 H23 0.9300 .
C24 C25 1.407(5) .
C24 H24 0.9300 .
C26A C27A 1.372(12) .
C27A C28 1.434(11) .
C26B C27B 1.406(17) .
C27B C28 1.302(16) .
C28 C29A 1.337(8) .
C28 C29B 1.530(12) .
C28 C31 1.539(6) .
C29A C30A 1.388(9) .
C29B C30B 1.393(13) .
C31 C32A 1.435(9) .
C31 C33B 1.444(14) .
C31 C34A 1.516(9) .
C31 C32B 1.566(13) .
C31 C34B 1.592(16) .
C31 C33A 1.667(9) .
C35 C36 1.368(7) .
C35 C37 1.377(7) 2_667
C35 H35 0.9300 .
C36 C37 1.360(7) .
C36 H36 0.9300 .
C37 C35 1.377(7) 2_667
C37 H37 0.9300 .
C41 C40 1.382(15) .
C41 C42 1.446(16) .
C42 C43 1.423(17) .
C43 C44 1.413(17) .
C44 C45 1.119(13) .
C45 C40 1.438(12) .
C45 C54 1.535(15) .
C45 C50 1.560(13) .
C51 C51 1.17(2) 2_656
C51 C52 1.332(15) .
C51 C50 1.345(17) .
C51 C50 2.011(18) 2_656
C52 C53 1.420(17) .
C50 C51 2.011(18) 2_656
C53 C54 1.339(18) .

loop_
_geom_torsion_atom_site_label_1
_geom_torsion_atom_site_label_2
_geom_torsion_atom_site_label_3
_geom_torsion_atom_site_label_4
_geom_torsion
_geom_torsion_site_symmetry_1
_geom_torsion_site_symmetry_4
O3 S1 O1 Pd1 172.82(17) . .
O2 S1 O1 Pd1 43.0(2) . .
C1 S1 O1 Pd1 -72.95(19) . .
C25 Pd1 O1 S1 -33(7) . .
N2 Pd1 O1 S1 -125.13(18) . .
N1 Pd1 O1 S1 54.44(17) . .
C20 P1 N1 C6 -168.1(3) . .
C14 P1 N1 C6 74.5(3) . .
C8 P1 N1 C6 -50.1(3) . .
C20 P1 N1 Pd1 26.02(19) . .
C14 P1 N1 Pd1 -91.40(18) . .
C8 P1 N1 Pd1 144.06(15) . .
C25 Pd1 N1 C6 172.2(3) . .
N2 Pd1 N1 C6 5(3) . .
O1 Pd1 N1 C6 -6.8(3) . .
C25 Pd1 N1 P1 -22.75(17) . .
N2 Pd1 N1 P1 170(3) . .
O1 Pd1 N1 P1 158.32(16) . .
C25 Pd1 N2 C26B -94.7(8) . .
N1 Pd1 N2 C26B 72(3) . .
O1 Pd1 N2 C26B 84.3(8) . .
C25 Pd1 N2 C30A 68.0(5) . .
N1 Pd1 N2 C30A -125(3) . .
O1 Pd1 N2 C30A -113.1(5) . .
C25 Pd1 N2 C30B 98.2(6) . .
N1 Pd1 N2 C30B -95(3) . .
O1 Pd1 N2 C30B -82.9(6) . .
C25 Pd1 N2 C26A -111.9(5) . .
N1 Pd1 N2 C26A 55(3) . .
O1 Pd1 N2 C26A 67.0(5) . .
O3 S1 C1 C2 -16.0(3) . .
O2 S1 C1 C2 107.7(3) . .
O1 S1 C1 C2 -133.2(3) . .
O3 S1 C1 C6 163.5(3) . .
O2 S1 C1 C6 -72.8(3) . .
O1 S1 C1 C6 46.3(3) . .
C6 C1 C2 C3 0.7(6) . .
S1 C1 C2 C3 -179.8(3) . .
C1 C2 C3 C4 -2.8(6) . .
C1 C2 C3 C7 177.8(4) . .
C2 C3 C4 C5 1.6(6) . .
C7 C3 C4 C5 -178.9(4) . .
C3 C4 C5 C6 1.7(6) . .
C4 C5 C6 C1 -3.7(5) . .
C4 C5 C6 N1 175.6(3) . .
C2 C1 C6 C5 2.5(5) . .
S1 C1 C6 C5 -177.0(3) . .
C2 C1 C6 N1 -176.8(3) . .
S1 C1 C6 N1 3.8(5) . .
P1 N1 C6 C5 -1.7(5) . .
Pd1 N1 C6 C5 161.8(3) . .
P1 N1 C6 C1 177.6(3) . .
Pd1 N1 C6 C1 -19.0(5) . .
N1 P1 C8 C13 131.2(3) . .
C20 P1 C8 C13 -113.5(3) . .
C14 P1 C8 C13 4.0(3) . .
N1 P1 C8 C9 -47.4(3) . .
C20 P1 C8 C9 67.9(3) . .
C14 P1 C8 C9 -174.5(3) . .
C13 C8 C9 C10 -0.3(5) . .
P1 C8 C9 C10 178.2(3) . .
C8 C9 C10 C11 0.6(5) . .
C9 C10 C11 C12 -0.3(6) . .
C10 C11 C12 C13 -0.2(6) . .
C9 C8 C13 C12 -0.1(5) . .
P1 C8 C13 C12 -178.6(3) . .
C11 C12 C13 C8 0.4(5) . .
N1 P1 C14 C19 -11.3(3) . .
C20 P1 C14 C19 -125.9(3) . .
C8 P1 C14 C19 116.6(3) . .
N1 P1 C14 C15 164.3(3) . .
C20 P1 C14 C15 49.7(3) . .
C8 P1 C14 C15 -67.8(3) . .
C19 C14 C15 C16 -1.4(5) . .
P1 C14 C15 C16 -177.0(3) . .
C14 C15 C16 C17 0.9(5) . .
C15 C16 C17 C18 -0.4(6) . .
C16 C17 C18 C19 0.4(6) . .
C17 C18 C19 C14 -0.9(6) . .
C15 C14 C19 C18 1.4(5) . .
P1 C14 C19 C18 177.0(3) . .
N1 P1 C20 C25 -19.0(3) . .
C14 P1 C20 C25 101.6(3) . .
C8 P1 C20 C25 -141.0(3) . .
N1 P1 C20 C21 162.0(3) . .
C14 P1 C20 C21 -77.4(3) . .
C8 P1 C20 C21 39.9(4) . .
C25 C20 C21 C22 -1.1(6) . .
P1 C20 C21 C22 177.8(3) . .
C20 C21 C22 C23 1.2(6) . .
C21 C22 C23 C24 0.5(6) . .
C22 C23 C24 C25 -2.4(6) . .
C21 C20 C25 C24 -0.7(5) . .
P1 C20 C25 C24 -179.7(3) . .
C21 C20 C25 Pd1 -178.8(3) . .
P1 C20 C25 Pd1 2.2(4) . .
C23 C24 C25 C20 2.4(6) . .
C23 C24 C25 Pd1 -179.7(3) . .
N2 Pd1 C25 C20 -168.9(3) . .
N1 Pd1 C25 C20 11.6(3) . .
O1 Pd1 C25 C20 99(7) . .
N2 Pd1 C25 C24 13.3(3) . .
N1 Pd1 C25 C24 -166.2(3) . .
O1 Pd1 C25 C24 -79(7) . .
C26B N2 C26A C27A 73(4) . .
C30A N2 C26A C27A 4.7(10) . .
C30B N2 C26A C27A -26.3(11) . .
Pd1 N2 C26A C27A -175.5(5) . .
N2 C26A C27A C28 1.8(11) . .
C30A N2 C26B C27B 19.6(14) . .
C30B N2 C26B C27B -8.6(15) . .
C26A N2 C26B C27B -98(5) . .
Pd1 N2 C26B C27B -175.3(8) . .
N2 C26B C27B C28 3.6(16) . .
C26B C27B C28 C29A -25.7(13) . .
C26B C27B C28 C27A 89(4) . .
C26B C27B C28 C29B 4.6(13) . .
C26B C27B C28 C31 177.3(8) . .
C26A C27A C28 C27B -81(4) . .
C26A C27A C28 C29A -7.8(10) . .
C26A C27A C28 C29B 22.6(10) . .
C26A C27A C28 C31 178.4(6) . .
C27B C28 C29A C30A 23.8(11) . .
C27A C28 C29A C30A 7.1(11) . .
C29B C28 C29A C30A -79.0(12) . .
C31 C28 C29A C30A -179.1(6) . .
C26B N2 C30A C29A -21.0(12) . .
C30B N2 C30A C29A 96.5(16) . .
C26A N2 C30A C29A -5.5(10) . .
Pd1 N2 C30A C29A 174.6(5) . .
C28 C29A C30A N2 -0.5(11) . .
C27B C28 C29B C30B -8.1(13) . .
C29A C28 C29B C30B 81.5(14) . .
C27A C28 C29B C30B -25.6(12) . .
C31 C28 C29B C30B 179.3(8) . .
C26B N2 C30B C29B 4.5(13) . .
C30A N2 C30B C29B -70.3(14) . .
C26A N2 C30B C29B 22.4(13) . .
Pd1 N2 C30B C29B 171.9(8) . .
C28 C29B C30B N2 3.7(15) . .
C27B C28 C31 C32A -81.7(10) . .
C29A C28 C31 C32A 123.5(7) . .
C27A C28 C31 C32A -62.9(8) . .
C29B C28 C31 C32A 90.4(8) . .
C27B C28 C31 C33B 79.3(12) . .
C29A C28 C31 C33B -75.5(11) . .
C27A C28 C31 C33B 98.1(10) . .
C29B C28 C31 C33B -108.6(11) . .
C27B C28 C31 C34A 141.3(9) . .
C29A C28 C31 C34A -13.5(9) . .
C27A C28 C31 C34A 160.1(7) . .
C29B C28 C31 C34A -46.6(9) . .
C27B C28 C31 C32B -46.4(11) . .
C29A C28 C31 C32B 158.8(8) . .
C27A C28 C31 C32B -27.6(10) . .
C29B C28 C31 C32B 125.7(9) . .
C27B C28 C31 C34B -160.1(12) . .
C29A C28 C31 C34B 45.1(11) . .
C27A C28 C31 C34B -141.3(11) . .
C29B C28 C31 C34B 12.0(12) . .
C27B C28 C31 C33A 34.2(9) . .
C29A C28 C31 C33A -120.6(7) . .
C27A C28 C31 C33A 53.0(8) . .
C29B C28 C31 C33A -153.7(7) . .
C37 C35 C36 C37 -0.1(7) 2_667 .
C35 C36 C37 C35 0.0(7) . 2_667
C40 C41 C42 C43 -3.3(17) . .
C41 C42 C43 C44 1.8(18) . .
C42 C43 C44 C45 11(2) . .
C43 C44 C45 C40 -22(2) . .
C43 C44 C45 C54 -18(2) . .
C43 C44 C45 C50 67.8(15) . .
C42 C41 C40 C45 -4.8(15) . .
C44 C45 C40 C41 18.7(16) . .
C54 C45 C40 C41 17.2(12) . .
C50 C45 C40 C41 -84.6(10) . .
C51 C51 C52 C53 -164.7(16) 2_656 .
C50 C51 C52 C53 0.3(16) . .
C50 C51 C52 C53 -173.1(9) 2_656 .
C51 C51 C50 C45 170.2(11) 2_656 .
C52 C51 C50 C45 1.9(16) . .
C50 C51 C50 C45 170.2(11) 2_656 .
C52 C51 C50 C51 -168(2) . 2_656
C50 C51 C50 C51 -0.001(3) 2_656 2_656
C44 C45 C50 C51 -33.1(14) . .
C40 C45 C50 C51 92.0(11) . .
C54 C45 C50 C51 -10.7(12) . .
C44 C45 C50 C51 -18(2) . 2_656
C40 C45 C50 C51 107(2) . 2_656
C54 C45 C50 C51 5(2) . 2_656
C51 C52 C53 C54 9.0(16) . .
C52 C53 C54 C45 -21.5(16) . .
C44 C45 C54 C53 121(3) . .
C40 C45 C54 C53 -62.4(13) . .
C50 C45 C54 C53 20.7(13) . .
